data_7061938
loop_
_publ_author_name
'Vos\'ahlo, Petr'
'C\'isa\<rov\'a, Ivana'
'\<St\<epni\<cka, Petr'

_publ_section_title
;
 Synthesis, coordination behavior, and catalytic properties of dppf
 congeners with an inserted carbonyl moiety
;
_journal_issue 45
_journal_name_full 'New Journal of Chemistry'
_journal_page_first 21536
_journal_page_last 21552
_journal_paper_doi 10.1039/D2NJ04270C
_journal_volume 46
_journal_year 2022
_chemical_formula_moiety 'C35 H52 Cl2 Fe O P2 Pd, 1.5(C4 H10 O)'
_chemical_formula_sum 'C41 H67 Cl2 Fe O2.5 P2 Pd'
_chemical_formula_weight 895.03
_space_group_crystal_system monoclinic
_space_group_IT_number 14
_space_group_name_Hall '-P 2ybc'
_space_group_name_H-M_alt 'P 1 21/c 1'
_atom_sites_solution_hydrogens geom
_atom_sites_solution_primary direct
_atom_sites_solution_secondary difmap
_audit_creation_method SHELXL-2017/1
_audit_update_record
;
2022-06-05 deposited with the CCDC.	2022-09-27 downloaded from the CCDC.
;
_cell_angle_alpha 90
_cell_angle_beta 98.506(2)
_cell_angle_gamma 90
_cell_formula_units_Z 4
_cell_length_a 11.7264(5)
_cell_length_b 19.7632(8)
_cell_length_c 17.7941(8)
_cell_measurement_reflns_used 9785
_cell_measurement_temperature 120(2)
_cell_measurement_theta_max 27.50
_cell_measurement_theta_min 2.36
_cell_volume 4078.4(3)
_computing_cell_refinement 'SAINT V8.40B (Bruker AXS LLC, 2019)'
_computing_data_collection 'Bruker Instrument Service vV6.2.15'
_computing_data_reduction 'SAINT V8.40B (Bruker AXS LLC, 2019)'
_computing_molecular_graphics 'PLATON (Spek, 2017)'
_computing_publication_material 'PLATON (Spek, 2017)'
_computing_structure_refinement 'SHELXL-2017 (Sheldrick, 2017)'
_computing_structure_solution 'SHELXT 2018 (Sheldrick, 2018)'
_diffrn_ambient_temperature 120(2)
_diffrn_measured_fraction_theta_full 0.998
_diffrn_measured_fraction_theta_max 0.994
_diffrn_measurement_device_type 'Bruker D8 VENTURE Kappa Duo'
_diffrn_measurement_method '\f and \w scans'
_diffrn_radiation_monochromator 'Quazar Mo multilayer optic'
_diffrn_radiation_source 'I\mS micro-focus sealed tube'
_diffrn_radiation_type MoK\a
_diffrn_radiation_wavelength 0.71073
_diffrn_reflns_av_R_equivalents 0.0230
_diffrn_reflns_av_unetI/netI 0.0141
_diffrn_reflns_Laue_measured_fraction_full 0.998
_diffrn_reflns_Laue_measured_fraction_max 0.994
_diffrn_reflns_limit_h_max 15
_diffrn_reflns_limit_h_min -15
_diffrn_reflns_limit_k_max 21
_diffrn_reflns_limit_k_min -25
_diffrn_reflns_limit_l_max 23
_diffrn_reflns_limit_l_min -21
_diffrn_reflns_number 60155
_diffrn_reflns_point_group_measured_fraction_full 0.998
_diffrn_reflns_point_group_measured_fraction_max 0.994
_diffrn_reflns_theta_full 25.242
_diffrn_reflns_theta_max 27.485
_diffrn_reflns_theta_min 2.210
_exptl_absorpt_coefficient_mu 1.042
_exptl_absorpt_correction_T_max 0.85
_exptl_absorpt_correction_T_min 0.75
_exptl_absorpt_correction_type multi-scan
_exptl_absorpt_process_details
;
Krause, L., Herbst-Irmer, R., Sheldrick, G. M., Stalke, D. (2015).
J. Appl. Cryst. 48, 3-10.
;
_exptl_crystal_colour orange
_exptl_crystal_density_diffrn 1.458
_exptl_crystal_description prism
_exptl_crystal_F_000 1876
_exptl_crystal_size_max 0.36
_exptl_crystal_size_mid 0.27
_exptl_crystal_size_min 0.16
_refine_diff_density_max 0.727
_refine_diff_density_min -0.821
_refine_diff_density_rms 0.065
_refine_ls_extinction_method none
_refine_ls_goodness_of_fit_ref 1.076
_refine_ls_hydrogen_treatment constr
_refine_ls_matrix_type full
_refine_ls_number_parameters 434
_refine_ls_number_reflns 9305
_refine_ls_number_restraints 0
_refine_ls_restrained_S_all 1.076
_refine_ls_R_factor_all 0.0420
_refine_ls_R_factor_gt 0.0384
_refine_ls_shift/su_max 0.001
_refine_ls_shift/su_mean 0.000
_refine_ls_structure_factor_coef Fsqd
_refine_ls_weighting_details 'w=1/[\s^2^(Fo^2^)+(0.0171P)^2^+7.3479P] where P=(Fo^2^+2Fc^2^)/3'
_refine_ls_weighting_scheme calc
_refine_ls_wR_factor_gt 0.0796
_refine_ls_wR_factor_ref 0.0823
_reflns_Friedel_coverage 0.000
_reflns_number_gt 8625
_reflns_number_total 9305
_reflns_threshold_expression 'I > 2\s(I)'
_cod_data_source_file d2nj04270c2.cif
_cod_data_source_block pv539r_sq
_cod_depositor_comments 'Adding full bibliography for 7061932--7061940.cif.'
_cod_original_sg_symbol_H-M 'P 21/c'
_cod_original_formula_sum 'C41 H67 Cl2 Fe O2.50 P2 Pd'
_cod_database_code 7061938
_shelx_shelxl_version_number 2017/1
_shelx_space_group_comment
;
The symmetry employed for this shelxl refinement is uniquely defined
by the following loop, which should always be used as a source of
symmetry information in preference to the above space-group names.
They are only intended as comments.
;
_shelx_estimated_absorpt_t_min 0.706
_shelx_estimated_absorpt_t_max 0.851

loop_
_space_group_symop_operation_xyz
'x, y, z'
'-x, y+1/2, -z+1/2'
'-x, -y, -z'
'x, -y-1/2, z-1/2'

loop_
_atom_site_label
_atom_site_type_symbol
_atom_site_fract_x
_atom_site_fract_y
_atom_site_fract_z
_atom_site_U_iso_or_equiv
_atom_site_adp_type
_atom_site_occupancy
_atom_site_site_symmetry_order
_atom_site_calc_flag
_atom_site_refinement_flags_posn
_atom_site_refinement_flags_adp
_atom_site_refinement_flags_occupancy
_atom_site_disorder_assembly
_atom_site_disorder_group
Pd Pd 0.28895(2) 0.27167(2) 0.30687(2) 0.03422(6) Uani 1 1 d . . . . .
Cl1 Cl 0.27929(8) 0.15656(5) 0.27323(5) 0.0600(2) Uani 1 1 d . . . . .
Cl2 Cl 0.19724(6) 0.29594(5) 0.18319(4) 0.0538(2) Uani 1 1 d . . . . .
Fe Fe 0.36190(3) 0.36256(2) 0.54293(2) 0.03693(10) Uani 1 1 d . . . . .
P1 P 0.30611(5) 0.38799(4) 0.31643(4) 0.03263(14) Uani 1 1 d . . . . .
P2 P 0.36527(5) 0.22628(3) 0.42265(4) 0.02921(13) Uani 1 1 d . . . . .
O1 O 0.41703(18) 0.48398(11) 0.40583(15) 0.0572(6) Uani 1 1 d . . . . .
C1 C 0.2828(2) 0.43106(13) 0.47053(15) 0.0349(5) Uani 1 1 d . . . . .
C2 C 0.3192(3) 0.46189(15) 0.54402(18) 0.0476(7) Uani 1 1 d . . . . .
H2 H 0.371391 0.498644 0.554198 0.057 Uiso 1 1 calc R U . . .
C3 C 0.2635(3) 0.42779(16) 0.59754(18) 0.0535(8) Uani 1 1 d . . . . .
H3 H 0.271540 0.437945 0.650245 0.064 Uiso 1 1 calc R U . . .
C4 C 0.1939(3) 0.37615(16) 0.56059(17) 0.0461(7) Uani 1 1 d . . . . .
H4 H 0.147626 0.345575 0.584152 0.055 Uiso 1 1 calc R U . . .
C5 C 0.2046(2) 0.37751(14) 0.48186(15) 0.0360(6) Uani 1 1 d . . . . .
H5 H 0.166708 0.348233 0.443763 0.043 Uiso 1 1 calc R U . . .
C6 C 0.4255(2) 0.27731(12) 0.50294(14) 0.0308(5) Uani 1 1 d . . . . .
C7 C 0.5055(2) 0.33165(13) 0.50076(17) 0.0387(6) Uani 1 1 d . . . . .
H7 H 0.532429 0.348318 0.456490 0.046 Uiso 1 1 calc R U . . .
C8 C 0.5379(3) 0.35648(16) 0.5755(2) 0.0559(9) Uani 1 1 d . . . . .
H8 H 0.589482 0.392882 0.589720 0.067 Uiso 1 1 calc R U . . .
C9 C 0.4811(3) 0.31837(17) 0.62454(18) 0.0594(10) Uani 1 1 d . . . . .
H9 H 0.487812 0.324499 0.677961 0.071 Uiso 1 1 calc R U . . .
C10 C 0.4121(3) 0.26920(15) 0.58189(16) 0.0448(7) Uani 1 1 d . . . . .
H10 H 0.365133 0.236494 0.601638 0.054 Uiso 1 1 calc R U . . .
C11 C 0.3439(2) 0.44025(13) 0.40625(16) 0.0365(6) Uani 1 1 d . . . . .
C12 C 0.1766(2) 0.43572(16) 0.27298(15) 0.0404(6) Uani 1 1 d . . . . .
H12 H 0.171181 0.428820 0.216888 0.048 Uiso 1 1 calc R U . . .
C13 C 0.1843(3) 0.51214(18) 0.28545(18) 0.0519(8) Uani 1 1 d . . . . .
H13A H 0.257347 0.529413 0.271032 0.062 Uiso 1 1 calc R U . . .
H13B H 0.183736 0.522550 0.339811 0.062 Uiso 1 1 calc R U . . .
C14 C 0.0811(3) 0.5468(2) 0.2367(2) 0.0668(11) Uani 1 1 d . . . . .
H14A H 0.084438 0.596128 0.246311 0.080 Uiso 1 1 calc R U . . .
H14B H 0.085591 0.539257 0.182249 0.080 Uiso 1 1 calc R U . . .
C15 C -0.0329(3) 0.5188(3) 0.2554(2) 0.0839(15) Uani 1 1 d . . . . .
H15A H -0.041291 0.531056 0.308193 0.101 Uiso 1 1 calc R U . . .
H15B H -0.097533 0.539650 0.221073 0.101 Uiso 1 1 calc R U . . .
C16 C -0.0390(3) 0.4428(3) 0.2467(2) 0.0761(14) Uani 1 1 d . . . . .
H16A H -0.039931 0.430849 0.192574 0.091 Uiso 1 1 calc R U . . .
H16B H -0.111686 0.426249 0.262293 0.091 Uiso 1 1 calc R U . . .
C17 C 0.0634(2) 0.4078(2) 0.29480(18) 0.0564(9) Uani 1 1 d . . . . .
H17A H 0.059150 0.358377 0.285926 0.068 Uiso 1 1 calc R U . . .
H17B H 0.061026 0.416186 0.349400 0.068 Uiso 1 1 calc R U . . .
C18 C 0.4304(4) 0.4246(3) 0.2733(3) 0.0285(11) Uani 0.578(7) 1 d . . P A 1
H18 H 0.447587 0.470518 0.295859 0.034 Uiso 0.578(7) 1 calc R U P A 1
C19 C 0.539(2) 0.3797(10) 0.2956(13) 0.050(5) Uani 0.578(7) 1 d . . P A 1
H19A H 0.554747 0.375659 0.351633 0.060 Uiso 0.578(7) 1 calc R U P A 1
H19B H 0.523243 0.333779 0.274296 0.060 Uiso 0.578(7) 1 calc R U P A 1
C20 C 0.6425(4) 0.4089(4) 0.2667(3) 0.0524(19) Uani 0.578(7) 1 d . . P A 1
H20A H 0.708340 0.377437 0.279366 0.063 Uiso 0.578(7) 1 calc R U P A 1
H20B H 0.663435 0.452211 0.293100 0.063 Uiso 0.578(7) 1 calc R U P A 1
C21 C 0.6228(9) 0.4211(5) 0.1816(5) 0.042(2) Uani 0.578(7) 1 d . . P A 1
H21A H 0.615472 0.377087 0.154778 0.051 Uiso 0.578(7) 1 calc R U P A 1
H21B H 0.690192 0.445099 0.166867 0.051 Uiso 0.578(7) 1 calc R U P A 1
C22 C 0.5086(17) 0.4651(9) 0.1561(12) 0.040(4) Uani 0.578(7) 1 d . . P A 1
H22A H 0.520078 0.511752 0.176140 0.048 Uiso 0.578(7) 1 calc R U P A 1
H22B H 0.492391 0.467569 0.099972 0.048 Uiso 0.578(7) 1 calc R U P A 1
C23 C 0.4078(4) 0.4324(3) 0.1867(3) 0.0365(13) Uani 0.578(7) 1 d . . P A 1
H23A H 0.393091 0.387265 0.163135 0.044 Uiso 0.578(7) 1 calc R U P A 1
H23B H 0.337924 0.460347 0.172311 0.044 Uiso 0.578(7) 1 calc R U P A 1
C18A C 0.4129(5) 0.3990(4) 0.2490(4) 0.0244(14) Uani 0.422(7) 1 d . . P A 2
H18A H 0.387606 0.368983 0.204430 0.029 Uiso 0.422(7) 1 calc R U P A 2
C19A C 0.530(2) 0.3726(10) 0.2871(14) 0.025(3) Uani 0.422(7) 1 d . . P A 2
H19C H 0.521324 0.326066 0.305966 0.030 Uiso 0.422(7) 1 calc R U P A 2
H19D H 0.559316 0.401675 0.331058 0.030 Uiso 0.422(7) 1 calc R U P A 2
C20A C 0.6173(6) 0.3728(4) 0.2290(4) 0.0371(17) Uani 0.422(7) 1 d . . P A 2
H20C H 0.693207 0.356067 0.253779 0.044 Uiso 0.422(7) 1 calc R U P A 2
H20D H 0.589509 0.342533 0.185858 0.044 Uiso 0.422(7) 1 calc R U P A 2
C21A C 0.6288(12) 0.4437(7) 0.2009(7) 0.040(2) Uani 0.422(7) 1 d . . P A 2
H21C H 0.660629 0.473145 0.243954 0.048 Uiso 0.422(7) 1 calc R U P A 2
H21D H 0.683268 0.444176 0.163370 0.048 Uiso 0.422(7) 1 calc R U P A 2
C22A C 0.521(2) 0.4693(12) 0.1668(15) 0.034(4) Uani 0.422(7) 1 d . . P A 2
H22C H 0.494052 0.442090 0.120900 0.041 Uiso 0.422(7) 1 calc R U P A 2
H22D H 0.532233 0.516269 0.149880 0.041 Uiso 0.422(7) 1 calc R U P A 2
C23A C 0.4238(5) 0.4698(4) 0.2182(4) 0.0323(17) Uani 0.422(7) 1 d . . P A 2
H23C H 0.443395 0.502114 0.260589 0.039 Uiso 0.422(7) 1 calc R U P A 2
H23D H 0.349774 0.483908 0.188129 0.039 Uiso 0.422(7) 1 calc R U P A 2
C24 C 0.4886(2) 0.16986(13) 0.41329(15) 0.0344(5) Uani 1 1 d . . . . .
H24 H 0.455972 0.126251 0.391172 0.041 Uiso 1 1 calc R U . . .
C25 C 0.5629(2) 0.15305(14) 0.48963(17) 0.0393(6) Uani 1 1 d . . . . .
H25A H 0.599989 0.194806 0.512199 0.047 Uiso 1 1 calc R U . . .
H25B H 0.513341 0.134622 0.525229 0.047 Uiso 1 1 calc R U . . .
C26 C 0.6556(2) 0.10106(15) 0.47788(19) 0.0463(7) Uani 1 1 d . . . . .
H26A H 0.704235 0.091544 0.527109 0.056 Uiso 1 1 calc R U . . .
H26B H 0.618322 0.058240 0.458658 0.056 Uiso 1 1 calc R U . . .
C27 C 0.7307(2) 0.12742(17) 0.4215(2) 0.0532(8) Uani 1 1 d . . . . .
H27A H 0.786665 0.091969 0.412294 0.064 Uiso 1 1 calc R U . . .
H27B H 0.774850 0.167198 0.443641 0.064 Uiso 1 1 calc R U . . .
C28 C 0.6591(3) 0.14752(17) 0.3461(2) 0.0518(8) Uani 1 1 d . . . . .
H28A H 0.622738 0.106697 0.320688 0.062 Uiso 1 1 calc R U . . .
H28B H 0.710093 0.167675 0.312465 0.062 Uiso 1 1 calc R U . . .
C29 C 0.5655(2) 0.19849(15) 0.35853(17) 0.0410(6) Uani 1 1 d . . . . .
H29A H 0.517895 0.209122 0.309245 0.049 Uiso 1 1 calc R U . . .
H29B H 0.601948 0.240959 0.379581 0.049 Uiso 1 1 calc R U . . .
C30 C 0.2529(2) 0.17545(15) 0.4604(2) 0.0493(8) Uani 1 1 d . . . . .
H30 H 0.265374 0.191751 0.514150 0.059 Uiso 1 1 calc R U . . .
C31 C 0.1348(2) 0.19867(18) 0.4379(3) 0.0717(13) Uani 1 1 d . . . . .
H31A H 0.117069 0.195997 0.381817 0.086 Uiso 1 1 calc R U . . .
H31B H 0.131155 0.246991 0.451996 0.086 Uiso 1 1 calc R U . . .
C32 C 0.0428(2) 0.16222(16) 0.4702(2) 0.0594(10) Uani 1 1 d . . . . .
H32A H 0.032149 0.184865 0.518348 0.071 Uiso 1 1 calc R U . . .
H32B H -0.030034 0.167646 0.434731 0.071 Uiso 1 1 calc R U . . .
C33 C 0.0598(3) 0.09047(19) 0.4858(3) 0.0799(14) Uani 1 1 d . . . . .
H33A H 0.026819 0.065161 0.439608 0.096 Uiso 1 1 calc R U . . .
H33B H 0.014678 0.077977 0.526534 0.096 Uiso 1 1 calc R U . . .
C34 C 0.1784(3) 0.06744(16) 0.5084(2) 0.0526(8) Uani 1 1 d . . . . .
H34A H 0.181731 0.018740 0.495902 0.063 Uiso 1 1 calc R U . . .
H34B H 0.196804 0.071585 0.564328 0.063 Uiso 1 1 calc R U . . .
C35 C 0.2711(3) 0.10300(16) 0.4740(2) 0.0583(9) Uani 1 1 d . . . . .
H35A H 0.345146 0.096782 0.507938 0.070 Uiso 1 1 calc R U . . .
H35B H 0.278409 0.080896 0.424976 0.070 Uiso 1 1 calc R U . . .

loop_
_atom_site_aniso_label
_atom_site_aniso_U_11
_atom_site_aniso_U_22
_atom_site_aniso_U_33
_atom_site_aniso_U_23
_atom_site_aniso_U_13
_atom_site_aniso_U_12
Pd 0.02328(9) 0.04768(12) 0.03041(10) -0.00464(9) -0.00031(7) -0.00154(8)
Cl1 0.0579(5) 0.0581(5) 0.0615(5) -0.0257(4) 0.0005(4) -0.0113(4)
Cl2 0.0368(3) 0.0877(6) 0.0328(3) -0.0093(4) -0.0081(3) 0.0124(4)
Fe 0.0434(2) 0.03161(19) 0.03247(19) -0.00185(15) -0.00539(16) 0.00489(16)
P1 0.0193(3) 0.0463(4) 0.0324(3) 0.0107(3) 0.0041(2) 0.0043(3)
P2 0.0233(3) 0.0299(3) 0.0344(3) -0.0011(3) 0.0040(2) -0.0036(2)
O1 0.0395(11) 0.0431(12) 0.0839(17) 0.0198(11) -0.0082(11) -0.0156(9)
C1 0.0341(13) 0.0311(12) 0.0361(13) 0.0004(10) -0.0063(10) 0.0019(10)
C2 0.0538(17) 0.0325(14) 0.0495(17) -0.0061(13) -0.0161(14) 0.0091(13)
C3 0.076(2) 0.0457(17) 0.0365(15) -0.0074(13) -0.0001(15) 0.0231(16)
C4 0.0524(17) 0.0496(17) 0.0383(15) 0.0038(13) 0.0137(13) 0.0103(14)
C5 0.0349(13) 0.0383(14) 0.0346(13) 0.0003(11) 0.0040(10) 0.0011(11)
C6 0.0338(12) 0.0277(12) 0.0299(12) 0.0030(10) 0.0018(9) 0.0014(10)
C7 0.0304(12) 0.0323(13) 0.0489(15) 0.0061(12) -0.0091(11) -0.0002(10)
C8 0.0513(18) 0.0419(16) 0.063(2) -0.0076(15) -0.0302(16) 0.0110(14)
C9 0.084(2) 0.0518(19) 0.0347(16) -0.0072(14) -0.0175(16) 0.0266(18)
C10 0.0623(19) 0.0397(15) 0.0327(14) 0.0067(12) 0.0079(13) 0.0142(14)
C11 0.0263(12) 0.0316(13) 0.0478(15) 0.0115(11) -0.0068(11) -0.0014(10)
C12 0.0236(12) 0.0642(19) 0.0333(13) 0.0137(13) 0.0044(10) 0.0129(12)
C13 0.0485(17) 0.066(2) 0.0403(16) 0.0044(15) 0.0033(13) 0.0298(16)
C14 0.060(2) 0.084(3) 0.055(2) 0.0179(19) 0.0042(16) 0.043(2)
C15 0.052(2) 0.143(4) 0.057(2) 0.028(3) 0.0115(17) 0.058(3)
C16 0.0271(15) 0.140(4) 0.061(2) 0.032(2) 0.0058(14) 0.028(2)
C17 0.0214(12) 0.100(3) 0.0480(17) 0.0244(18) 0.0052(12) 0.0137(15)
C18 0.021(2) 0.039(3) 0.026(3) -0.003(2) 0.0039(18) 0.000(2)
C19 0.025(5) 0.081(10) 0.044(7) 0.019(7) 0.005(4) 0.011(6)
C20 0.024(2) 0.097(5) 0.037(3) 0.015(3) 0.006(2) 0.007(3)
C21 0.031(3) 0.067(6) 0.031(4) 0.007(3) 0.013(3) 0.015(4)
C22 0.028(4) 0.050(5) 0.041(7) 0.006(4) 0.004(4) 0.010(5)
C23 0.027(2) 0.049(3) 0.032(3) 0.003(2) 0.0012(18) 0.008(2)
C18A 0.019(3) 0.028(4) 0.027(4) 0.001(3) 0.004(2) 0.000(2)
C19A 0.018(5) 0.030(4) 0.027(6) 0.008(4) 0.004(4) -0.001(4)
C20A 0.028(3) 0.049(4) 0.034(4) 0.002(3) 0.006(3) 0.004(3)
C21A 0.030(4) 0.058(7) 0.035(6) -0.001(4) 0.016(4) -0.002(5)
C22A 0.032(7) 0.047(7) 0.023(6) 0.018(5) 0.006(5) -0.012(5)
C23A 0.023(3) 0.038(4) 0.037(4) 0.011(3) 0.005(2) 0.002(2)
C24 0.0278(12) 0.0334(13) 0.0421(14) -0.0067(11) 0.0058(10) -0.0015(10)
C25 0.0297(13) 0.0397(14) 0.0472(16) -0.0032(12) 0.0014(11) 0.0044(11)
C26 0.0317(13) 0.0425(16) 0.0631(19) -0.0063(14) 0.0015(13) 0.0064(12)
C27 0.0293(14) 0.0506(18) 0.081(2) -0.0070(17) 0.0117(14) 0.0037(13)
C28 0.0365(15) 0.0534(18) 0.070(2) -0.0053(16) 0.0239(15) 0.0020(13)
C29 0.0307(13) 0.0429(15) 0.0513(16) -0.0048(13) 0.0120(12) -0.0019(11)
C30 0.0266(13) 0.0374(15) 0.086(2) 0.0117(15) 0.0168(14) -0.0026(11)
C31 0.0225(13) 0.0504(19) 0.140(4) 0.044(2) 0.0049(17) -0.0042(13)
C32 0.0269(14) 0.0450(17) 0.107(3) 0.0102(18) 0.0128(16) -0.0088(12)
C33 0.0425(18) 0.054(2) 0.145(4) 0.039(2) 0.022(2) -0.0084(16)
C34 0.0416(16) 0.0433(17) 0.072(2) 0.0134(16) 0.0073(15) -0.0090(13)
C35 0.0388(16) 0.0439(17) 0.095(3) 0.0254(18) 0.0204(17) 0.0039(13)

loop_
_atom_type_symbol
_atom_type_description
_atom_type_scat_dispersion_real
_atom_type_scat_dispersion_imag
_atom_type_scat_source
C C 0.0033 0.0016 'International Tables Vol C Tables 4.2.6.8 and 6.1.1.4'
H H 0.0000 0.0000 'International Tables Vol C Tables 4.2.6.8 and 6.1.1.4'
Cl Cl 0.1484 0.1585 'International Tables Vol C Tables 4.2.6.8 and 6.1.1.4'
O O 0.0106 0.0060 'International Tables Vol C Tables 4.2.6.8 and 6.1.1.4'
P P 0.1023 0.0942 'International Tables Vol C Tables 4.2.6.8 and 6.1.1.4'
Pd Pd -0.9988 1.0072 'International Tables Vol C Tables 4.2.6.8 and 6.1.1.4'
Fe Fe 0.3463 0.8444 'International Tables Vol C Tables 4.2.6.8 and 6.1.1.4'

loop_
_geom_angle_atom_site_label_1
_geom_angle_atom_site_label_2
_geom_angle_atom_site_label_3
_geom_angle
_geom_angle_site_symmetry_1
_geom_angle_site_symmetry_3
_geom_angle_publ_flag
P2 Pd P1 107.66(2) . . ?
P2 Pd Cl1 81.29(3) . . ?
P1 Pd Cl1 168.95(3) . . ?
P2 Pd Cl2 168.52(3) . . ?
P1 Pd Cl2 83.62(3) . . ?
Cl1 Pd Cl2 87.76(3) . . ?
C1 Fe C6 119.95(11) . . ?
C1 Fe C5 41.82(11) . . ?
C6 Fe C5 106.78(11) . . ?
C1 Fe C2 42.16(11) . . ?
C6 Fe C2 156.70(12) . . ?
C5 Fe C2 69.88(11) . . ?
C1 Fe C10 156.92(12) . . ?
C6 Fe C10 41.90(10) . . ?
C5 Fe C10 120.88(13) . . ?
C2 Fe C10 159.69(12) . . ?
C1 Fe C7 107.19(11) . . ?
C6 Fe C7 41.36(10) . . ?
C5 Fe C7 125.81(11) . . ?
C2 Fe C7 120.88(13) . . ?
C10 Fe C7 68.82(12) . . ?
C1 Fe C9 160.88(14) . . ?
C6 Fe C9 69.25(11) . . ?
C5 Fe C9 156.07(15) . . ?
C2 Fe C9 123.22(12) . . ?
C10 Fe C9 40.45(13) . . ?
C7 Fe C9 67.65(14) . . ?
C1 Fe C4 69.33(12) . . ?
C6 Fe C4 125.16(12) . . ?
C5 Fe C4 40.90(11) . . ?
C2 Fe C4 68.20(13) . . ?
C10 Fe C4 107.63(13) . . ?
C7 Fe C4 163.34(12) . . ?
C9 Fe C4 120.93(15) . . ?
C1 Fe C8 124.71(13) . . ?
C6 Fe C8 69.10(11) . . ?
C5 Fe C8 162.92(14) . . ?
C2 Fe C8 106.99(13) . . ?
C10 Fe C8 67.86(14) . . ?
C7 Fe C8 40.38(12) . . ?
C9 Fe C8 39.59(15) . . ?
C4 Fe C8 154.87(14) . . ?
C1 Fe C3 69.06(12) . . ?
C6 Fe C3 161.73(13) . . ?
C5 Fe C3 68.44(12) . . ?
C2 Fe C3 40.11(14) . . ?
C10 Fe C3 124.14(13) . . ?
C7 Fe C3 155.55(13) . . ?
C9 Fe C3 107.55(13) . . ?
C4 Fe C3 39.91(13) . . ?
C8 Fe C3 120.63(14) . . ?
C12 P1 C18A 105.0(2) . . ?
C12 P1 C18 105.59(18) . . ?
C12 P1 C11 98.56(13) . . ?
C18A P1 C11 112.4(3) . . ?
C18 P1 C11 92.0(2) . . ?
C12 P1 Pd 114.68(10) . . ?
C18A P1 Pd 97.3(3) . . ?
C18 P1 Pd 114.6(2) . . ?
C11 P1 Pd 127.56(8) . . ?
C6 P2 C24 100.84(12) . . ?
C6 P2 C30 103.37(15) . . ?
C24 P2 C30 108.16(13) . . ?
C6 P2 Pd 123.03(8) . . ?
C24 P2 Pd 111.05(9) . . ?
C30 P2 Pd 109.32(11) . . ?
C5 C1 C11 127.2(2) . . ?
C5 C1 C2 107.0(3) . . ?
C11 C1 C2 123.1(3) . . ?
C5 C1 Fe 69.83(15) . . ?
C11 C1 Fe 110.95(18) . . ?
C2 C1 Fe 69.92(15) . . ?
C3 C2 C1 107.8(3) . . ?
C3 C2 Fe 71.46(17) . . ?
C1 C2 Fe 67.91(15) . . ?
C3 C2 H2 126.1 . . ?
C1 C2 H2 126.1 . . ?
Fe C2 H2 126.1 . . ?
C2 C3 C4 109.1(3) . . ?
C2 C3 Fe 68.44(18) . . ?
C4 C3 Fe 69.73(17) . . ?
C2 C3 H3 125.5 . . ?
C4 C3 H3 125.5 . . ?
Fe C3 H3 128.0 . . ?
C3 C4 C5 108.4(3) . . ?
C3 C4 Fe 70.36(19) . . ?
C5 C4 Fe 68.10(16) . . ?
C3 C4 H4 125.8 . . ?
C5 C4 H4 125.8 . . ?
Fe C4 H4 127.3 . . ?
C4 C5 C1 107.6(3) . . ?
C4 C5 Fe 71.00(17) . . ?
C1 C5 Fe 68.35(14) . . ?
C4 C5 H5 126.2 . . ?
C1 C5 H5 126.2 . . ?
Fe C5 H5 126.0 . . ?
C7 C6 C10 106.0(2) . . ?
C7 C6 P2 125.4(2) . . ?
C10 C6 P2 128.4(2) . . ?
C7 C6 Fe 70.13(16) . . ?
C10 C6 Fe 69.54(15) . . ?
P2 C6 Fe 128.69(13) . . ?
C8 C7 C6 108.7(3) . . ?
C8 C7 Fe 70.83(19) . . ?
C6 C7 Fe 68.51(15) . . ?
C8 C7 H7 125.6 . . ?
C6 C7 H7 125.6 . . ?
Fe C7 H7 126.6 . . ?
C9 C8 C7 108.3(3) . . ?
C9 C8 Fe 69.9(2) . . ?
C7 C8 Fe 68.79(16) . . ?
C9 C8 H8 125.8 . . ?
C7 C8 H8 125.8 . . ?
Fe C8 H8 127.0 . . ?
C8 C9 C10 108.9(3) . . ?
C8 C9 Fe 70.48(17) . . ?
C10 C9 Fe 68.70(17) . . ?
C8 C9 H9 125.6 . . ?
C10 C9 H9 125.6 . . ?
Fe C9 H9 126.8 . . ?
C9 C10 C6 108.1(3) . . ?
C9 C10 Fe 70.85(17) . . ?
C6 C10 Fe 68.56(15) . . ?
C9 C10 H10 126.0 . . ?
C6 C10 H10 126.0 . . ?
Fe C10 H10 126.2 . . ?
O1 C11 C1 121.6(3) . . ?
O1 C11 P1 117.2(2) . . ?
C1 C11 P1 121.03(18) . . ?
C13 C12 C17 110.7(3) . . ?
C13 C12 P1 114.5(2) . . ?
C17 C12 P1 113.3(2) . . ?
C13 C12 H12 105.9 . . ?
C17 C12 H12 105.9 . . ?
P1 C12 H12 105.9 . . ?
C12 C13 C14 109.4(3) . . ?
C12 C13 H13A 109.8 . . ?
C14 C13 H13A 109.8 . . ?
C12 C13 H13B 109.8 . . ?
C14 C13 H13B 109.8 . . ?
H13A C13 H13B 108.2 . . ?
C15 C14 C13 110.9(3) . . ?
C15 C14 H14A 109.5 . . ?
C13 C14 H14A 109.5 . . ?
C15 C14 H14B 109.5 . . ?
C13 C14 H14B 109.5 . . ?
H14A C14 H14B 108.0 . . ?
C16 C15 C14 111.6(3) . . ?
C16 C15 H15A 109.3 . . ?
C14 C15 H15A 109.3 . . ?
C16 C15 H15B 109.3 . . ?
C14 C15 H15B 109.3 . . ?
H15A C15 H15B 108.0 . . ?
C15 C16 C17 111.7(4) . . ?
C15 C16 H16A 109.3 . . ?
C17 C16 H16A 109.3 . . ?
C15 C16 H16B 109.3 . . ?
C17 C16 H16B 109.3 . . ?
H16A C16 H16B 107.9 . . ?
C16 C17 C12 109.3(3) . . ?
C16 C17 H17A 109.8 . . ?
C12 C17 H17A 109.8 . . ?
C16 C17 H17B 109.8 . . ?
C12 C17 H17B 109.8 . . ?
H17A C17 H17B 108.3 . . ?
C23 C18 C19 109.1(9) . . ?
C23 C18 P1 114.7(4) . . ?
C19 C18 P1 109.1(8) . . ?
C23 C18 H18 107.9 . . ?
C19 C18 H18 107.9 . . ?
P1 C18 H18 107.9 . . ?
C20 C19 C18 111.5(12) . . ?
C20 C19 H19A 109.3 . . ?
C18 C19 H19A 109.3 . . ?
C20 C19 H19B 109.3 . . ?
C18 C19 H19B 109.3 . . ?
H19A C19 H19B 108.0 . . ?
C19 C20 C21 112.9(10) . . ?
C19 C20 H20A 109.0 . . ?
C21 C20 H20A 109.0 . . ?
C19 C20 H20B 109.0 . . ?
C21 C20 H20B 109.0 . . ?
H20A C20 H20B 107.8 . . ?
C20 C21 C22 111.5(9) . . ?
C20 C21 H21A 109.3 . . ?
C22 C21 H21A 109.3 . . ?
C20 C21 H21B 109.3 . . ?
C22 C21 H21B 109.3 . . ?
H21A C21 H21B 108.0 . . ?
C23 C22 C21 109.2(11) . . ?
C23 C22 H22A 109.8 . . ?
C21 C22 H22A 109.8 . . ?
C23 C22 H22B 109.8 . . ?
C21 C22 H22B 109.8 . . ?
H22A C22 H22B 108.3 . . ?
C22 C23 C18 112.1(10) . . ?
C22 C23 H23A 109.2 . . ?
C18 C23 H23A 109.2 . . ?
C22 C23 H23B 109.2 . . ?
C18 C23 H23B 109.2 . . ?
H23A C23 H23B 107.9 . . ?
C23A C18A C19A 110.9(9) . . ?
C23A C18A P1 116.1(5) . . ?
C19A C18A P1 108.6(10) . . ?
C23A C18A H18A 106.9 . . ?
C19A C18A H18A 106.9 . . ?
P1 C18A H18A 106.9 . . ?
C18A C19A C20A 109.9(15) . . ?
C18A C19A H19C 109.7 . . ?
C20A C19A H19C 109.7 . . ?
C18A C19A H19D 109.7 . . ?
C20A C19A H19D 109.7 . . ?
H19C C19A H19D 108.2 . . ?
C21A C20A C19A 108.9(10) . . ?
C21A C20A H20C 109.9 . . ?
C19A C20A H20C 109.9 . . ?
C21A C20A H20D 109.9 . . ?
C19A C20A H20D 109.9 . . ?
H20C C20A H20D 108.3 . . ?
C22A C21A C20A 111.0(12) . . ?
C22A C21A H21C 109.4 . . ?
C20A C21A H21C 109.4 . . ?
C22A C21A H21D 109.4 . . ?
C20A C21A H21D 109.4 . . ?
H21C C21A H21D 108.0 . . ?
C21A C22A C23A 115.7(16) . . ?
C21A C22A H22C 108.3 . . ?
C23A C22A H22C 108.3 . . ?
C21A C22A H22D 108.3 . . ?
C23A C22A H22D 108.3 . . ?
H22C C22A H22D 107.4 . . ?
C18A C23A C22A 108.3(10) . . ?
C18A C23A H23C 110.0 . . ?
C22A C23A H23C 110.0 . . ?
C18A C23A H23D 110.0 . . ?
C22A C23A H23D 110.0 . . ?
H23C C23A H23D 108.4 . . ?
C29 C24 C25 109.4(2) . . ?
C29 C24 P2 112.08(19) . . ?
C25 C24 P2 113.47(18) . . ?
C29 C24 H24 107.2 . . ?
C25 C24 H24 107.2 . . ?
P2 C24 H24 107.2 . . ?
C26 C25 C24 110.2(2) . . ?
C26 C25 H25A 109.6 . . ?
C24 C25 H25A 109.6 . . ?
C26 C25 H25B 109.6 . . ?
C24 C25 H25B 109.6 . . ?
H25A C25 H25B 108.1 . . ?
C27 C26 C25 110.6(3) . . ?
C27 C26 H26A 109.5 . . ?
C25 C26 H26A 109.5 . . ?
C27 C26 H26B 109.5 . . ?
C25 C26 H26B 109.5 . . ?
H26A C26 H26B 108.1 . . ?
C26 C27 C28 111.8(2) . . ?
C26 C27 H27A 109.3 . . ?
C28 C27 H27A 109.3 . . ?
C26 C27 H27B 109.3 . . ?
C28 C27 H27B 109.3 . . ?
H27A C27 H27B 107.9 . . ?
C27 C28 C29 110.9(3) . . ?
C27 C28 H28A 109.5 . . ?
C29 C28 H28A 109.5 . . ?
C27 C28 H28B 109.5 . . ?
C29 C28 H28B 109.5 . . ?
H28A C28 H28B 108.0 . . ?
C28 C29 C24 110.6(2) . . ?
C28 C29 H29A 109.5 . . ?
C24 C29 H29A 109.5 . . ?
C28 C29 H29B 109.5 . . ?
C24 C29 H29B 109.5 . . ?
H29A C29 H29B 108.1 . . ?
C31 C30 C35 117.6(3) . . ?
C31 C30 P2 115.2(2) . . ?
C35 C30 P2 119.7(2) . . ?
C31 C30 H30 99.2 . . ?
C35 C30 H30 99.2 . . ?
P2 C30 H30 99.2 . . ?
C30 C31 C32 117.2(3) . . ?
C30 C31 H31A 108.0 . . ?
C32 C31 H31A 108.0 . . ?
C30 C31 H31B 108.0 . . ?
C32 C31 H31B 108.0 . . ?
H31A C31 H31B 107.2 . . ?
C33 C32 C31 117.4(3) . . ?
C33 C32 H32A 107.9 . . ?
C31 C32 H32A 107.9 . . ?
C33 C32 H32B 107.9 . . ?
C31 C32 H32B 107.9 . . ?
H32A C32 H32B 107.2 . . ?
C32 C33 C34 117.0(3) . . ?
C32 C33 H33A 108.0 . . ?
C34 C33 H33A 108.0 . . ?
C32 C33 H33B 108.0 . . ?
C34 C33 H33B 108.0 . . ?
H33A C33 H33B 107.3 . . ?
C33 C34 C35 117.3(3) . . ?
C33 C34 H34A 108.0 . . ?
C35 C34 H34A 108.0 . . ?
C33 C34 H34B 108.0 . . ?
C35 C34 H34B 108.0 . . ?
H34A C34 H34B 107.2 . . ?
C30 C35 C34 115.5(3) . . ?
C30 C35 H35A 108.4 . . ?
C34 C35 H35A 108.4 . . ?
C30 C35 H35B 108.4 . . ?
C34 C35 H35B 108.4 . . ?
H35A C35 H35B 107.5 . . ?

loop_
_geom_bond_atom_site_label_1
_geom_bond_atom_site_label_2
_geom_bond_distance
_geom_bond_site_symmetry_2
_geom_bond_publ_flag
Pd P2 2.3031(7) . ?
Pd P1 2.3116(8) . ?
Pd Cl1 2.3509(9) . ?
Pd Cl2 2.3516(7) . ?
Fe C1 2.000(3) . ?
Fe C6 2.014(3) . ?
Fe C5 2.019(3) . ?
Fe C2 2.027(3) . ?
Fe C10 2.027(3) . ?
Fe C7 2.036(3) . ?
Fe C9 2.056(3) . ?
Fe C4 2.058(3) . ?
Fe C8 2.063(3) . ?
Fe C3 2.066(3) . ?
P1 C12 1.857(3) . ?
P1 C18A 1.871(6) . ?
P1 C18 1.888(5) . ?
P1 C11 1.900(3) . ?
P2 C6 1.805(3) . ?
P2 C24 1.853(3) . ?
P2 C30 1.860(3) . ?
O1 C11 1.218(3) . ?
C1 C5 1.434(4) . ?
C1 C11 1.448(4) . ?
C1 C2 1.448(4) . ?
C2 C3 1.404(5) . ?
C2 H2 0.9500 . ?
C3 C4 1.408(5) . ?
C3 H3 0.9500 . ?
C4 C5 1.425(4) . ?
C4 H4 0.9500 . ?
C5 H5 0.9500 . ?
C6 C7 1.430(4) . ?
C6 C10 1.445(4) . ?
C7 C8 1.415(4) . ?
C7 H7 0.9500 . ?
C8 C9 1.395(5) . ?
C8 H8 0.9500 . ?
C9 C10 1.412(5) . ?
C9 H9 0.9500 . ?
C10 H10 0.9500 . ?
C12 C13 1.527(5) . ?
C12 C17 1.539(4) . ?
C12 H12 1.0000 . ?
C13 C14 1.541(4) . ?
C13 H13A 0.9900 . ?
C13 H13B 0.9900 . ?
C14 C15 1.527(6) . ?
C14 H14A 0.9900 . ?
C14 H14B 0.9900 . ?
C15 C16 1.510(7) . ?
C15 H15A 0.9900 . ?
C15 H15B 0.9900 . ?
C16 C17 1.533(4) . ?
C16 H16A 0.9900 . ?
C16 H16B 0.9900 . ?
C17 H17A 0.9900 . ?
C17 H17B 0.9900 . ?
C18 C23 1.533(8) . ?
C18 C19 1.55(2) . ?
C18 H18 1.0000 . ?
C19 C20 1.51(2) . ?
C19 H19A 0.9900 . ?
C19 H19B 0.9900 . ?
C20 C21 1.517(11) . ?
C20 H20A 0.9900 . ?
C20 H20B 0.9900 . ?
C21 C22 1.60(2) . ?
C21 H21A 0.9900 . ?
C21 H21B 0.9900 . ?
C22 C23 1.517(18) . ?
C22 H22A 0.9900 . ?
C22 H22B 0.9900 . ?
C23 H23A 0.9900 . ?
C23 H23B 0.9900 . ?
C18A C23A 1.515(10) . ?
C18A C19A 1.53(3) . ?
C18A H18A 1.0000 . ?
C19A C20A 1.56(3) . ?
C19A H19C 0.9900 . ?
C19A H19D 0.9900 . ?
C20A C21A 1.501(16) . ?
C20A H20C 0.9900 . ?
C20A H20D 0.9900 . ?
C21A C22A 1.41(3) . ?
C21A H21C 0.9900 . ?
C21A H21D 0.9900 . ?
C22A C23A 1.56(2) . ?
C22A H22C 0.9900 . ?
C22A H22D 0.9900 . ?
C23A H23C 0.9900 . ?
C23A H23D 0.9900 . ?
C24 C29 1.530(4) . ?
C24 C25 1.537(4) . ?
C24 H24 1.0000 . ?
C25 C26 1.533(4) . ?
C25 H25A 0.9900 . ?
C25 H25B 0.9900 . ?
C26 C27 1.521(5) . ?
C26 H26A 0.9900 . ?
C26 H26B 0.9900 . ?
C27 C28 1.527(5) . ?
C27 H27A 0.9900 . ?
C27 H27B 0.9900 . ?
C28 C29 1.530(4) . ?
C28 H28A 0.9900 . ?
C28 H28B 0.9900 . ?
C29 H29A 0.9900 . ?
C29 H29B 0.9900 . ?
C30 C31 1.457(4) . ?
C30 C35 1.462(4) . ?
C30 H30 1.0000 . ?
C31 C32 1.483(4) . ?
C31 H31A 0.9900 . ?
C31 H31B 0.9900 . ?
C32 C33 1.453(5) . ?
C32 H32A 0.9900 . ?
C32 H32B 0.9900 . ?
C33 C34 1.462(5) . ?
C33 H33A 0.9900 . ?
C33 H33B 0.9900 . ?
C34 C35 1.499(4) . ?
C34 H34A 0.9900 . ?
C34 H34B 0.9900 . ?
C35 H35A 0.9900 . ?
C35 H35B 0.9900 . ?
